data_1506080
loop_
_publ_author_name
'Brunner, Bernhard'
'Stogaitis, Nicole'
'Lautens, Mark'

_publ_section_title
;
 Synthesis of 1,2-dihydropyridines using vinyloxiranes as masked
 dienolates in imino-aldol reactions.
;
_journal_issue 16
_journal_name_full 'Organic letters'
_journal_page_first 3473
_journal_page_last 3476
_journal_paper_doi 10.1021/ol061086p
_journal_volume 8
_journal_year 2006
_chemical_formula_moiety 'C28 H26 F N O2'
_chemical_formula_sum 'C28 H26 F N O2'
_chemical_formula_weight 427.50
_chemical_name_systematic
; 
 ? 
;
_space_group_IT_number 14
_symmetry_cell_setting monoclinic
_symmetry_space_group_name_Hall '-P 2ybc'
_symmetry_space_group_name_H-M 'P 1 21/c 1'
_atom_sites_solution_hydrogens geom
_atom_sites_solution_primary direct
_atom_sites_solution_secondary difmap
_audit_creation_method SHELXL-97
_cell_angle_alpha 90.00
_cell_angle_beta 100.675(2)
_cell_angle_gamma 90.00
_cell_formula_units_Z 4
_cell_length_a 9.1635(3)
_cell_length_b 18.2658(9)
_cell_length_c 13.7298(6)
_cell_measurement_reflns_used 12458
_cell_measurement_temperature 150(1)
_cell_measurement_theta_max 25.0
_cell_measurement_theta_min 2.7
_cell_volume 2258.30(17)
_computing_cell_refinement 'Denzo-SMN (Otwinowski & Minor, 1997)'
_computing_data_collection 'Collect (Nonius BV, 1997-2003)'
_computing_data_reduction Denzo-SMN
_computing_molecular_graphics 'SHELXTL V6.12'
_computing_publication_material 'SHELXTL V6.12'
_computing_structure_refinement 'SHELXTL V6.12(Sheldrick, 2001)'
_computing_structure_solution 'SIR-92 (Altomare et al., 1993)'
_diffrn_ambient_temperature 150(2)
_diffrn_detector_area_resol_mean 9
_diffrn_measured_fraction_theta_full 0.970
_diffrn_measured_fraction_theta_max 0.970
_diffrn_measurement_device_type 'Bruker-Nonius KappaCCD'
_diffrn_measurement_method '\f scans and \w scans with \k offsets'
_diffrn_radiation_monochromator graphite
_diffrn_radiation_source 'fine-focus sealed tube'
_diffrn_radiation_type MoK\a
_diffrn_radiation_wavelength 0.71073
_diffrn_reflns_av_R_equivalents 0.0567
_diffrn_reflns_av_sigmaI/netI 0.0607
_diffrn_reflns_limit_h_max 10
_diffrn_reflns_limit_h_min -10
_diffrn_reflns_limit_k_max 21
_diffrn_reflns_limit_k_min -20
_diffrn_reflns_limit_l_max 16
_diffrn_reflns_limit_l_min -15
_diffrn_reflns_number 12458
_diffrn_reflns_theta_full 25.03
_diffrn_reflns_theta_max 25.03
_diffrn_reflns_theta_min 2.69
_diffrn_standards_decay_% 0
_diffrn_standards_interval_count 0
_diffrn_standards_interval_time 0
_diffrn_standards_number 0
_exptl_absorpt_coefficient_mu 0.084
_exptl_absorpt_correction_T_max 0.984
_exptl_absorpt_correction_T_min 0.914
_exptl_absorpt_correction_type multi-scan
_exptl_absorpt_process_details
;
multi-scan from symmetry-related measurements 
 Sortav (Blessing 1995)
;
_exptl_crystal_colour yellow
_exptl_crystal_density_diffrn 1.257
_exptl_crystal_density_method 'not measured'
_exptl_crystal_description 'irregular block'
_exptl_crystal_F_000 904
_exptl_crystal_size_max 0.24
_exptl_crystal_size_mid 0.22
_exptl_crystal_size_min 0.20
_refine_diff_density_max 0.212
_refine_diff_density_min -0.259
_refine_diff_density_rms 0.043
_refine_ls_extinction_coef 0.008(2)
_refine_ls_extinction_expression Fc^*^=kFc[1+0.001xFc^2^\l^3^/sin(2\q)]^-1/4^
_refine_ls_extinction_method SHELXL
_refine_ls_goodness_of_fit_ref 1.008
_refine_ls_hydrogen_treatment constr
_refine_ls_matrix_type full
_refine_ls_number_parameters 292
_refine_ls_number_reflns 3871
_refine_ls_number_restraints 0
_refine_ls_restrained_S_all 1.008
_refine_ls_R_factor_all 0.0985
_refine_ls_R_factor_gt 0.0517
_refine_ls_shift/su_max 0.000
_refine_ls_shift/su_mean 0.000
_refine_ls_structure_factor_coef Fsqd
_refine_ls_weighting_details 'calc w=1/[\s^2^(Fo^2^)+(0.0835P)^2^+0.1384P] where P=(Fo^2^+2Fc^2^)/3'
_refine_ls_weighting_scheme calc
_refine_ls_wR_factor_gt 0.1258
_refine_ls_wR_factor_ref 0.1523
_reflns_number_gt 2400
_reflns_number_total 3871
_reflns_threshold_expression I>2\s(I)
_cod_data_source_file ol061086psi20060503_042253.cif
_cod_data_source_block k05116
_cod_depositor_comments
;
The following automatic conversions were performed:

'_symmetry_cell_setting' value 'Monoclinic' changed to 'monoclinic'
according to /home/saulius/struct/CIF-dictionaries/cif_core.dic
dictionary named 'cif_core.dic' version 2.4.1 from 2010-06-29.

Automatic conversion script
Id: cif_fix_values 1715 2011-07-08 13:25:40Z adriana 
;
_cod_original_sg_symbol_H-M 'P 21/c'
_cod_database_code 1506080

loop_
_symmetry_equiv_pos_as_xyz
'x, y, z'
'-x, y+1/2, -z+1/2'
'-x, -y, -z'
'x, -y-1/2, z-1/2'

loop_
_atom_site_label
_atom_site_type_symbol
_atom_site_fract_x
_atom_site_fract_y
_atom_site_fract_z
_atom_site_U_iso_or_equiv
_atom_site_adp_type
_atom_site_occupancy
_atom_site_symmetry_multiplicity
_atom_site_calc_flag
_atom_site_refinement_flags
F1 F 0.3412(2) 0.51396(9) 0.52181(14) 0.0913(6) Uani 1 1 d .
O1 O 0.0457(2) 0.21496(11) 0.75192(13) 0.0635(6) Uani 1 1 d .
O2 O -0.03329(17) 0.22811(12) 0.58925(12) 0.0642(6) Uani 1 1 d .
N1 N 0.35686(19) 0.16595(10) 0.51132(13) 0.0359(5) Uani 1 1 d .
C1 C 0.4615(2) 0.13475(12) 0.58261(17) 0.0394(6) Uani 1 1 d .
H1A H 0.5453 0.1128 0.5626 0.047 Uiso 1 1 calc R
C2 C 0.4540(3) 0.13291(13) 0.68061(17) 0.0405(6) Uani 1 1 d .
C3 C 0.3178(3) 0.15871(12) 0.70588(17) 0.0409(6) Uani 1 1 d .
H3A H 0.3031 0.1528 0.7721 0.049 Uiso 1 1 calc R
C4 C 0.2102(2) 0.19088(12) 0.64011(16) 0.0364(6) Uani 1 1 d .
C5 C 0.2353(2) 0.21053(12) 0.53736(16) 0.0366(6) Uani 1 1 d .
H5A H 0.1425 0.1988 0.4891 0.044 Uiso 1 1 calc R
C6 C 0.5748(3) 0.10010(15) 0.75701(19) 0.0547(7) Uani 1 1 d .
H6A H 0.6508 0.0786 0.7241 0.082 Uiso 1 1 calc R
H6B H 0.5327 0.0620 0.7937 0.082 Uiso 1 1 calc R
H6C H 0.6197 0.1383 0.8030 0.082 Uiso 1 1 calc R
C7 C 0.0690(3) 0.21185(13) 0.66801(18) 0.0406(6) Uani 1 1 d .
C8 C -0.1764(3) 0.2552(2) 0.6049(2) 0.0762(11) Uani 1 1 d .
H8A H -0.1802 0.2546 0.6765 0.091 Uiso 1 1 calc R
H8B H -0.2570 0.2234 0.5700 0.091 Uiso 1 1 calc R
C9 C -0.1965(3) 0.3311(2) 0.5660(4) 0.1031(14) Uani 1 1 d .
H9A H -0.2938 0.3495 0.5745 0.155 Uiso 1 1 calc R
H9B H -0.1907 0.3313 0.4955 0.155 Uiso 1 1 calc R
H9C H -0.1183 0.3625 0.6024 0.155 Uiso 1 1 calc R
C10 C 0.2660(2) 0.29205(12) 0.52988(16) 0.0365(6) Uani 1 1 d .
C11 C 0.1671(3) 0.33717(15) 0.47012(18) 0.0561(7) Uani 1 1 d .
H11A H 0.0802 0.3171 0.4306 0.067 Uiso 1 1 calc R
C12 C 0.1940(4) 0.41224(16) 0.4675(2) 0.0704(9) Uani 1 1 d .
H12A H 0.1261 0.4435 0.4262 0.084 Uiso 1 1 calc R
C13 C 0.3177(4) 0.43997(15) 0.5243(2) 0.0601(8) Uani 1 1 d .
C14 C 0.4184(3) 0.39781(15) 0.5843(2) 0.0542(7) Uani 1 1 d .
H14A H 0.5045 0.4188 0.6235 0.065 Uiso 1 1 calc R
C15 C 0.3916(3) 0.32304(14) 0.58673(19) 0.0449(6) Uani 1 1 d .
H15A H 0.4608 0.2925 0.6282 0.054 Uiso 1 1 calc R
C16 C 0.3473(2) 0.15280(12) 0.40483(16) 0.0347(6) Uani 1 1 d .
H16A H 0.3050 0.1983 0.3702 0.042 Uiso 1 1 calc R
C17 C 0.5001(2) 0.14229(12) 0.37846(16) 0.0354(6) Uani 1 1 d .
C18 C 0.5870(3) 0.20402(14) 0.37199(18) 0.0450(6) Uani 1 1 d .
H18A H 0.5493 0.2513 0.3820 0.054 Uiso 1 1 calc R
C19 C 0.7288(3) 0.19653(17) 0.35097(19) 0.0558(7) Uani 1 1 d .
H19A H 0.7874 0.2389 0.3467 0.067 Uiso 1 1 calc R
C20 C 0.7856(3) 0.12836(16) 0.33616(18) 0.0514(7) Uani 1 1 d .
H20A H 0.8831 0.1235 0.3226 0.062 Uiso 1 1 calc R
C21 C 0.6990(3) 0.06743(16) 0.34131(18) 0.0505(7) Uani 1 1 d .
H21A H 0.7364 0.0202 0.3303 0.061 Uiso 1 1 calc R
C22 C 0.5574(2) 0.07458(14) 0.36253(18) 0.0448(6) Uani 1 1 d .
H22A H 0.4991 0.0320 0.3661 0.054 Uiso 1 1 calc R
C23 C 0.2395(2) 0.09095(12) 0.36699(16) 0.0340(6) Uani 1 1 d .
C24 C 0.1807(2) 0.08671(13) 0.26607(17) 0.0385(6) Uani 1 1 d .
H24A H 0.2049 0.1234 0.2227 0.046 Uiso 1 1 calc R
C25 C 0.0879(3) 0.02998(14) 0.22802(18) 0.0458(6) Uani 1 1 d .
H25A H 0.0490 0.0278 0.1590 0.055 Uiso 1 1 calc R
C26 C 0.0515(3) -0.02367(14) 0.29033(19) 0.0470(7) Uani 1 1 d .
H26A H -0.0115 -0.0631 0.2643 0.056 Uiso 1 1 calc R
C27 C 0.1072(3) -0.01969(13) 0.39058(19) 0.0475(7) Uani 1 1 d .
H27A H 0.0816 -0.0561 0.4339 0.057 Uiso 1 1 calc R
C28 C 0.2006(2) 0.03739(13) 0.42837(18) 0.0427(6) Uani 1 1 d .
H28A H 0.2384 0.0397 0.4976 0.051 Uiso 1 1 calc R

loop_
_atom_site_aniso_label
_atom_site_aniso_U_11
_atom_site_aniso_U_22
_atom_site_aniso_U_33
_atom_site_aniso_U_23
_atom_site_aniso_U_13
_atom_site_aniso_U_12
F1 0.1526(18) 0.0356(10) 0.0955(14) 0.0093(9) 0.0488(13) 0.0035(10)
O1 0.0628(12) 0.0856(15) 0.0479(12) 0.0155(10) 0.0255(9) 0.0216(10)
O2 0.0349(9) 0.1150(18) 0.0429(11) -0.0116(10) 0.0074(8) 0.0133(10)
N1 0.0357(10) 0.0363(11) 0.0358(10) -0.0043(8) 0.0070(8) 0.0057(8)
C1 0.0374(13) 0.0342(14) 0.0459(15) -0.0049(11) 0.0061(11) 0.0035(10)
C2 0.0431(13) 0.0359(14) 0.0413(14) -0.0033(11) 0.0048(11) 0.0045(11)
C3 0.0528(15) 0.0338(14) 0.0368(13) -0.0009(10) 0.0100(11) -0.0016(11)
C4 0.0391(12) 0.0333(14) 0.0376(13) -0.0016(10) 0.0089(11) -0.0012(10)
C5 0.0317(11) 0.0425(14) 0.0350(12) -0.0050(10) 0.0047(10) 0.0049(10)
C6 0.0616(17) 0.0533(17) 0.0449(15) -0.0011(12) -0.0013(13) 0.0152(13)
C7 0.0442(14) 0.0370(15) 0.0425(15) -0.0009(11) 0.0129(12) -0.0027(11)
C8 0.0349(15) 0.138(3) 0.0572(18) -0.0168(19) 0.0114(13) 0.0167(17)
C9 0.0500(18) 0.079(3) 0.180(4) -0.049(3) 0.020(2) 0.0060(17)
C10 0.0438(13) 0.0372(14) 0.0300(12) 0.0004(10) 0.0109(10) 0.0055(11)
C11 0.0702(18) 0.0537(18) 0.0401(15) -0.0015(12) -0.0011(13) 0.0173(14)
C12 0.113(3) 0.0468(19) 0.0468(17) 0.0107(14) 0.0039(17) 0.0321(18)
C13 0.098(2) 0.0340(16) 0.0547(18) 0.0051(13) 0.0300(17) 0.0030(15)
C14 0.0563(16) 0.0423(17) 0.0683(19) -0.0036(14) 0.0226(14) -0.0029(13)
C15 0.0429(14) 0.0379(15) 0.0545(15) 0.0019(12) 0.0101(12) 0.0034(11)
C16 0.0350(12) 0.0340(13) 0.0356(13) -0.0017(10) 0.0077(10) -0.0003(10)
C17 0.0331(12) 0.0377(15) 0.0356(12) -0.0017(10) 0.0068(10) -0.0012(10)
C18 0.0467(14) 0.0424(16) 0.0488(15) -0.0019(11) 0.0160(12) -0.0075(11)
C19 0.0524(16) 0.066(2) 0.0521(16) -0.0033(14) 0.0188(13) -0.0199(14)
C20 0.0374(13) 0.075(2) 0.0441(15) 0.0010(14) 0.0129(11) -0.0005(14)
C21 0.0447(14) 0.0583(18) 0.0508(16) 0.0044(13) 0.0150(12) 0.0102(13)
C22 0.0391(13) 0.0427(16) 0.0538(16) -0.0002(12) 0.0121(11) 0.0013(11)
C23 0.0294(11) 0.0338(14) 0.0400(13) -0.0026(10) 0.0095(10) 0.0036(9)
C24 0.0354(12) 0.0410(15) 0.0396(14) 0.0034(11) 0.0082(10) -0.0027(10)
C25 0.0438(14) 0.0496(17) 0.0420(14) -0.0037(12) 0.0031(11) -0.0050(12)
C26 0.0396(14) 0.0443(16) 0.0556(16) -0.0052(13) 0.0043(12) -0.0066(11)
C27 0.0487(15) 0.0413(16) 0.0551(16) 0.0039(12) 0.0167(12) -0.0043(12)
C28 0.0456(14) 0.0437(15) 0.0396(13) 0.0000(11) 0.0094(11) -0.0033(11)

loop_
_atom_type_symbol
_atom_type_description
_atom_type_scat_dispersion_real
_atom_type_scat_dispersion_imag
_atom_type_scat_source
C C 0.0033 0.0016 'International Tables Vol C Tables 4.2.6.8 and 6.1.1.4'
H H 0.0000 0.0000 'International Tables Vol C Tables 4.2.6.8 and 6.1.1.4'
O O 0.0106 0.0060 'International Tables Vol C Tables 4.2.6.8 and 6.1.1.4'
F F 0.0171 0.0103 'International Tables Vol C Tables 4.2.6.8 and 6.1.1.4'
N N 0.0061 0.0033 'International Tables Vol C Tables 4.2.6.8 and 6.1.1.4'

loop_
_geom_angle_atom_site_label_1
_geom_angle_atom_site_label_2
_geom_angle_atom_site_label_3
_geom_angle
C7 O2 C8 118.4(2)
C1 N1 C16 123.47(18)
C1 N1 C5 121.28(18)
C16 N1 C5 115.01(16)
C2 C1 N1 124.3(2)
C1 C2 C3 115.9(2)
C1 C2 C6 122.3(2)
C3 C2 C6 121.6(2)
C4 C3 C2 122.9(2)
C3 C4 C7 120.8(2)
C3 C4 C5 120.8(2)
C7 C4 C5 118.37(19)
N1 C5 C4 110.28(18)
N1 C5 C10 111.48(18)
C4 C5 C10 110.89(18)
O1 C7 O2 122.8(2)
O1 C7 C4 125.5(2)
O2 C7 C4 111.7(2)
O2 C8 C9 108.6(3)
C11 C10 C15 118.5(2)
C11 C10 C5 121.1(2)
C15 C10 C5 120.39(19)
C10 C11 C12 120.2(3)
C13 C12 C11 119.2(2)
C12 C13 C14 122.8(3)
C12 C13 F1 118.4(3)
C14 C13 F1 118.8(3)
C13 C14 C15 118.0(3)
C10 C15 C14 121.3(2)
N1 C16 C17 111.68(17)
N1 C16 C23 112.06(18)
C17 C16 C23 113.04(18)
C22 C17 C18 118.5(2)
C22 C17 C16 123.1(2)
C18 C17 C16 118.4(2)
C19 C18 C17 120.1(2)
C20 C19 C18 120.9(2)
C21 C20 C19 119.1(2)
C20 C21 C22 120.3(3)
C17 C22 C21 121.1(2)
C28 C23 C24 118.2(2)
C28 C23 C16 122.7(2)
C24 C23 C16 119.1(2)
C25 C24 C23 121.1(2)
C24 C25 C26 120.0(2)
C27 C26 C25 119.6(2)
C26 C27 C28 120.1(2)
C23 C28 C27 121.0(2)

loop_
_geom_bond_atom_site_label_1
_geom_bond_atom_site_label_2
_geom_bond_distance
F1 C13 1.370(3)
O1 C7 1.211(3)
O2 C7 1.327(3)
O2 C8 1.454(3)
N1 C1 1.362(3)
N1 C16 1.468(3)
N1 C5 1.476(3)
C1 C2 1.360(3)
C2 C3 1.435(3)
C2 C6 1.502(3)
C3 C4 1.342(3)
C4 C7 1.467(3)
C4 C5 1.514(3)
C5 C10 1.522(3)
C8 C9 1.485(5)
C10 C11 1.378(3)
C10 C15 1.386(3)
C11 C12 1.395(4)
C12 C13 1.350(4)
C13 C14 1.358(4)
C14 C15 1.389(4)
C16 C17 1.522(3)
C16 C23 1.527(3)
C17 C22 1.377(3)
C17 C18 1.393(3)
C18 C19 1.388(3)
C19 C20 1.379(4)
C20 C21 1.376(4)
C21 C22 1.388(3)
C23 C28 1.380(3)
C23 C24 1.393(3)
C24 C25 1.381(3)
C25 C26 1.382(3)
C26 C27 1.378(3)
C27 C28 1.387(3)
